data_1526510
loop_
_publ_author_name
'Kabalov, Yu.'
'Sokolova, E.'
'Schneider, J.'
'Gorbatova, V.'
'Konev, A.'

_publ_section_title
;
 A unique Sr-rich K-richterite from Siberia: Rietveld structure refinement
;
_journal_name_full 'Materials Science Forum'
_journal_page_first 994
_journal_page_last 998
_journal_volume 321
_journal_year 2000
_chemical_formula_sum 'Ca0.36 Fe0.16 H2 K0.92 Mg4.84 Na1.44 O24 Si8 Sr0.28'
_chemical_name_systematic
;
(K0.92 Na0.08) (Na1.36 Ca0.36 Sr0.28) Mg3 (Mg1.84 Fe0.16) Si8 O22 (O H)2
;
_space_group_IT_number 12
_symmetry_space_group_name_Hall '-C 2y'
_symmetry_space_group_name_H-M 'C 1 2/m 1'
_cell_angle_alpha 90
_cell_angle_beta 104.7
_cell_angle_gamma 90
_cell_formula_units_Z 2
_cell_length_a 10.0325
_cell_length_b 17.976
_cell_length_c 5.2698
_cell_volume 919.270
_citation_journal_id_ASTM MSFOEP
_cod_data_source_file Kabalov_MSFOEP_2000_361.cif
_cod_data_source_block H2Ca0.36Fe0.16K0.92Mg4.84Na1.44O24Si8Sr0.28
_cod_original_cell_volume 919.27
_cod_original_formula_sum 'H2 Ca0.36 Fe0.16 K0.92 Mg4.84 Na1.44 O24 Si8 Sr0.28'
_cod_database_code 1526510

loop_
_symmetry_equiv_pos_as_xyz
x,y,z
-x,y,-z
-x,-y,-z
x,-y,z
x+1/2,y+1/2,z
-x+1/2,y+1/2,-z
-x+1/2,-y+1/2,-z
x+1/2,-y+1/2,z

loop_
_atom_site_label
_atom_site_type_symbol
_atom_site_fract_x
_atom_site_fract_y
_atom_site_fract_z
_atom_site_occupancy
_atom_site_U_iso_or_equiv
O6 O-2 0.3364 0.117 0.6053 1 0.0
O4 O-2 0.3594 0.2486 0.7954 1 0.0
O2 O-2 0.1154 0.172 0.7143 1 0.0
K1 K+1 0 0.5 0 0.92 0.0
Mg1 Mg+2 0 0.09 0.5 1 0.0
O3 O-2 0.1066 0 0.719 1 0.0
Si1 Si+4 0.274 0.088 0.3001 1 0.0
Si2 Si+4 0.285 0.1712 0.8028 1 0.0
Na1 Na+1 0 0.2795 0.5 0.68 0.0
Na2 Na+1 0 0.5 0 0.08 0.0
Mg3 Mg+2 0 0 0 1 0.0
O1 O-2 0.1107 0.088 0.2153 1 0.0
O5 O-2 0.3324 0.128 0.0934 1 0.0
O7 O-2 0.3292 0 0.3085 1 0.0
Ca1 Ca+2 0 0.2795 0.5 0.18 0.0
Fe1 Fe+3 0 0.1802 0 0.08 0.0
Mg2 Mg+2 0 0.1802 0 0.92 0.0
Sr1 Sr+2 0 0.2795 0.5 0.14 0.0
